data_2212009
loop_
_publ_author_name
'Denise C. Endringer'
'John M. Pezzuto'
'Cristiane M. Soares'
'Fern\~ao C. Braga'

_publ_section_title
;
 <small>L</small>-(+)-Bornesitol
;
_journal_coeditor_code AV3033
_journal_issue 2
_journal_name_full 'Acta Crystallographica Section E'
_journal_page_first o1067
_journal_page_last o1068
_journal_paper_doi 10.1107/S1600536806037019
_journal_volume 63
_journal_year 2007
_chemical_formula_iupac 'C7 H14 O6'
_chemical_formula_moiety 'C7 H14 O6'
_chemical_formula_sum 'C7 H14 O6'
_chemical_formula_weight 194.19
_chemical_name_systematic
;
L-(+)-bornesito
;
_space_group_IT_number 19
_symmetry_cell_setting orthorhombic
_symmetry_space_group_name_Hall 'P 2ac 2ab'
_symmetry_space_group_name_H-M 'P 21 21 21'
_cell_angle_alpha 90.00
_cell_angle_beta 90.00
_cell_angle_gamma 90.00
_cell_formula_units_Z 4
_cell_length_a 6.5756(4)
_cell_length_b 11.0565(7)
_cell_length_c 11.6622(9)
_cell_measurement_reflns_used 5715
_cell_measurement_temperature 150
_cell_measurement_theta_max 27
_cell_measurement_theta_min 3
_cell_volume 847.88(10)
_computing_cell_refinement 'DENZO/SCALEPACK (Otwinowski & Minor, 1997)'
_computing_data_collection 'COLLECT (Nonius, 1998)'
_computing_data_reduction DENZO/SCALEPACK
_computing_molecular_graphics 'ORTEPII (Johnson, 1976) and PLATON (Spek, 2003)'
_computing_publication_material SHELXL97
_computing_structure_refinement 'SHELXL97 (Sheldrick, 1997)'
_computing_structure_solution 'SIR2004 (Burla <i>et al.</i>,  2005)'
_diffrn_ambient_temperature 150
_diffrn_measured_fraction_theta_full 0.9818
_diffrn_measured_fraction_theta_max 0.9241
_diffrn_measurement_device_type 'Nonius KappaCCD'
_diffrn_measurement_method \w
_diffrn_radiation_monochromator 'graphite 002'
_diffrn_radiation_type MoK\a
_diffrn_radiation_wavelength 0.71073
_diffrn_reflns_av_R_equivalents 0.035
_diffrn_reflns_limit_h_max 8
_diffrn_reflns_limit_h_min -8
_diffrn_reflns_limit_k_max 14
_diffrn_reflns_limit_k_min -14
_diffrn_reflns_limit_l_max 15
_diffrn_reflns_limit_l_min -15
_diffrn_reflns_number 5715
_diffrn_reflns_theta_full 48.8
_diffrn_reflns_theta_max 27.49
_diffrn_reflns_theta_min 3.10
_exptl_absorpt_coefficient_mu 0.126
_exptl_absorpt_correction_T_max 0.9721
_exptl_absorpt_correction_T_min 0.9257
_exptl_absorpt_correction_type multi-scan
_exptl_absorpt_process_details '(Otwinowski & Minor, 1997)'
_exptl_crystal_colour colourless
_exptl_crystal_density_diffrn 1.521
_exptl_crystal_density_method 'not measured'
_exptl_crystal_description plate
_exptl_crystal_size_max 0.48
_exptl_crystal_size_mid 0.44
_exptl_crystal_size_min 0.23
_refine_diff_density_max 0.19
_refine_diff_density_min -0.20
_refine_ls_extinction_coef 0.36E-01
_refine_ls_extinction_method SHELXL97
_refine_ls_goodness_of_fit_ref 1.054
_refine_ls_hydrogen_treatment mixed
_refine_ls_matrix_type full
_refine_ls_number_parameters 140
_refine_ls_number_reflns 1151
_refine_ls_number_restraints 0
_refine_ls_R_factor_all 0.043
_refine_ls_R_factor_gt 0.034
_refine_ls_shift/su_max 0.000
_refine_ls_structure_factor_coef Fsqd
_refine_ls_weighting_details '1/[\s^2^(Fo^2^)+(0.0543P)^2^] where P=(Fo^2^+2Fc^2^)/3'
_refine_ls_weighting_scheme calc
_refine_ls_wR_factor_gt 0.081
_refine_ls_wR_factor_ref 0.085
_reflns_number_gt 974
_reflns_number_total 1151
_reflns_threshold_expression I>2\s(I)
_cod_data_source_file av3033.cif
_cod_data_source_block I
_cod_depositor_comments
;
 Moving the _atom_type_scat_source data item into the _atom_type loop.
 All entries of the loop were assumed to have the same _atom_type_scat_source
 data item value.

 Antanas Vaitkus,
 2017-01-11

The following automatic conversions were performed:
'_refine_ls_weighting_scheme' value 'calc ' changed to 'calc' according to
'/home/saulius/struct/CIF-dictionaries/cif_core.dic' dictionary named
'cif_core.dic' version 2.4.1 from 2010-06-29.

Automatic conversion script
Id: cif_fix_enum 1527 2010-12-29 10:47:43Z saulius 

The following automatic conversions were performed:

'_refine_ls_weighting_scheme' value 'calc ' changed to 'calc'
according to /home/saulius/struct/CIF-dictionaries/cif_core.dic
dictionary named 'cif_core.dic' version 2.4.1 from 2010-06-29.

Automatic conversion script
Id: cif_fix_values 1715 2011-07-08 13:25:40Z adriana 
;
_cod_database_code 2212009
_cod_database_fobs_code 2212009

loop_
_symmetry_equiv_pos_as_xyz
'x, y, z'
'-x+1/2, -y, z+1/2'
'-x, y+1/2, -z+1/2'
'x+1/2, -y+1/2, -z'

loop_
_atom_site_label
_atom_site_fract_x
_atom_site_fract_y
_atom_site_fract_z
_atom_site_U_iso_or_equiv
_atom_site_adp_type
_atom_site_calc_flag
_atom_site_refinement_flags
_atom_site_occupancy
O1 0.6279(2) -0.17007(13) 0.20084(13) 0.0265(4) Uani d . 1
O2 0.3604(2) -0.33666(12) 0.30769(13) 0.0241(4) Uani d . 1
O3 -0.0598(2) -0.28557(12) 0.30820(14) 0.0266(4) Uani d . 1
O4 -0.0579(2) -0.09871(13) 0.47427(15) 0.0256(4) Uani d . 1
O5 0.3358(2) -0.01213(13) 0.54607(13) 0.0256(4) Uani d . 1
O6 0.6278(2) 0.00787(12) 0.36698(13) 0.0224(3) Uani d . 1
C1 0.4383(3) -0.13218(17) 0.24860(17) 0.0188(4) Uani d . 1
C2 0.2804(3) -0.23312(16) 0.24943(18) 0.0201(4) Uani d . 1
C3 0.0859(3) -0.18911(16) 0.30673(18) 0.0202(4) Uani d . 1
C4 0.1276(3) -0.14502(17) 0.42785(17) 0.0193(4) Uani d . 1
C5 0.2921(3) -0.04731(17) 0.43126(17) 0.0188(4) Uani d . 1
C6 0.4846(3) -0.08912(17) 0.36957(17) 0.0175(4) Uani d . 1
C7 0.6247(3) -0.1929(2) 0.08045(18) 0.0285(5) Uani d . 1
H1 0.3846 -0.0627 0.2028 0.023 Uiso calc R 1
H2 0.361(5) -0.393(2) 0.257(3) 0.048(8) Uiso d . 1
H3 -0.186(4) -0.256(2) 0.280(3) 0.049(8) Uiso d . 1
H4 -0.066(5) -0.124(3) 0.545(3) 0.067(10) Uiso d . 1
H5 0.386(5) -0.078(3) 0.579(3) 0.057(9) Uiso d . 1
H6 0.741(5) -0.025(3) 0.397(3) 0.049(8) Uiso d . 1
H2A 0.2488 -0.2561 0.1684 0.024 Uiso calc R 1
H3A 0.0292 -0.1205 0.2609 0.024 Uiso calc R 1
H4A 0.1730 -0.2152 0.4755 0.023 Uiso calc R 1
H5A 0.2388 0.0252 0.3898 0.023 Uiso calc R 1
H6A 0.5453 -0.1578 0.4136 0.021 Uiso calc R 1
H7A 0.5667 -0.2731 0.0662 0.043 Uiso calc R 1
H7B 0.7637 -0.1899 0.0503 0.043 Uiso calc R 1
H7C 0.5416 -0.1314 0.0422 0.043 Uiso calc R 1

loop_
_atom_site_aniso_label
_atom_site_aniso_U_11
_atom_site_aniso_U_22
_atom_site_aniso_U_33
_atom_site_aniso_U_12
_atom_site_aniso_U_13
_atom_site_aniso_U_23
O1 0.0200(7) 0.0420(8) 0.0175(7) 0.0055(6) 0.0026(6) -0.0005(7)
O2 0.0314(8) 0.0194(6) 0.0216(8) 0.0047(6) -0.0047(7) -0.0014(6)
O3 0.0213(7) 0.0268(7) 0.0319(9) -0.0064(7) -0.0036(6) 0.0045(7)
O4 0.0186(6) 0.0354(8) 0.0227(8) 0.0074(7) 0.0049(6) 0.0051(7)
O5 0.0329(8) 0.0258(7) 0.0182(8) 0.0035(7) -0.0005(6) -0.0035(6)
O6 0.0194(7) 0.0213(6) 0.0265(8) -0.0037(6) -0.0034(6) 0.0050(6)
C1 0.0158(9) 0.0238(9) 0.0167(10) 0.0022(8) 0.0002(8) 0.0004(8)
C2 0.0236(10) 0.0202(9) 0.0164(10) 0.0024(8) -0.0029(8) 0.0025(8)
C3 0.0189(9) 0.0210(8) 0.0206(10) -0.0021(8) -0.0012(8) 0.0043(8)
C4 0.0170(9) 0.0212(9) 0.0199(10) 0.0031(8) 0.0022(8) 0.0040(8)
C5 0.0212(9) 0.0169(8) 0.0182(10) 0.0013(8) 0.0003(8) 0.0001(7)
C6 0.0188(9) 0.0169(8) 0.0167(10) -0.0019(8) -0.0006(7) 0.0019(7)
C7 0.0303(10) 0.0386(11) 0.0165(10) 0.0046(10) 0.0039(9) 0.0007(9)

loop_
_atom_type_symbol
_atom_type_scat_source
O 'International Tables for Crystallography (Vol C)'
C 'International Tables for Crystallography (Vol C)'
H 'International Tables for Crystallography (Vol C)'

loop_
_geom_angle_atom_site_label_1
_geom_angle_atom_site_label_2
_geom_angle_atom_site_label_3
_geom_angle
C6 O6 H6 103.2(18)
C7 O1 C1 115.02(16)
C4 O4 H4 107(2)
C2 O2 H2 104.8(19)
C3 O3 H3 108.7(16)
C5 O5 H5 105(2)
O5 C5 C6 111.00(16)
O5 C5 C4 111.12(16)
C6 C5 C4 111.11(15)
O5 C5 H5A 107.80
C6 C5 H5A 107.80
C4 C5 H5A 107.80
O2 C2 C3 110.84(16)
O2 C2 C1 109.78(16)
C3 C2 C1 109.93(15)
O2 C2 H2A 108.70
C3 C2 H2A 108.70
C1 C2 H2A 108.70
O1 C1 C6 106.20(14)
O1 C1 C2 112.47(15)
C6 C1 C2 111.10(16)
O1 C1 H1 109.00
C6 C1 H1 109.00
C2 C1 H1 109.00
O4 C4 C3 108.26(15)
O4 C4 C5 109.92(15)
C3 C4 C5 112.23(15)
O4 C4 H4A 108.80
C3 C4 H4A 108.80
C5 C4 H4A 108.80
O3 C3 C4 110.37(16)
O3 C3 C2 109.20(14)
C4 C3 C2 111.04(15)
O3 C3 H3A 108.70
C4 C3 H3A 108.70
C2 C3 H3A 108.70
O6 C6 C1 110.36(15)
O6 C6 C5 109.21(15)
C1 C6 C5 111.47(15)
O6 C6 H6A 108.60
C1 C6 H6A 108.60
C5 C6 H6A 108.60
O1 C7 H7A 109.50
O1 C7 H7B 109.50
H7A C7 H7B 109.50
O1 C7 H7C 109.50
H7A C7 H7C 109.50
H7B C7 H7C 109.50

loop_
_geom_bond_atom_site_label_1
_geom_bond_atom_site_label_2
_geom_bond_distance
O6 C6 1.427(2)
O6 H6 0.90(3)
O1 C7 1.427(3)
O1 C1 1.428(2)
O4 C4 1.429(2)
O4 H4 0.87(4)
O2 C2 1.431(2)
O2 H2 0.86(3)
O3 C3 1.434(2)
O3 H3 0.95(3)
O5 C5 1.424(2)
O5 H5 0.89(3)
C5 C6 1.528(3)
C5 C4 1.529(3)
C5 H5A 1.000
C2 C3 1.523(3)
C2 C1 1.524(3)
C2 H2A 1.000
C1 C6 1.520(3)
C1 H1 1.000
C4 C3 1.519(3)
C4 H4A 1.000
C3 H3A 1.000
C6 H6A 1.000
C7 H7A 0.980
C7 H7B 0.980
C7 H7C 0.980

loop_
_geom_hbond_atom_site_label_D
_geom_hbond_atom_site_label_H
_geom_hbond_atom_site_label_A
_geom_hbond_site_symmetry_A
_geom_hbond_distance_DH
_geom_hbond_distance_HA
_geom_hbond_distance_DA
_geom_hbond_angle_DHA
_geom_hbond_publ_flag
O2 H2 O6 3_645 0.86(3) 1.82(3) 2.667(3) 170(3) y
O3 H3 O1 1_455 0.95(3) 1.80(3) 2.723(3) 162(3) y
O4 H4 O2 4_446 0.87(3) 1.84(3) 2.695(3) 167(3) y
O5 H5 O3 4_546 0.89(3) 2.03(3) 2.892(3) 163(3) y
O6 H6 O4 1_655 0.90(3) 1.80(3) 2.688(3) 171(3) y

loop_
_geom_torsion_atom_site_label_1
_geom_torsion_atom_site_label_2
_geom_torsion_atom_site_label_3
_geom_torsion_atom_site_label_4
_geom_torsion
C7 O1 C1 C6 -168.90(16)
C7 O1 C1 C2 69.4(2)
O2 C2 C1 O1 54.9(2)
C3 C2 C1 O1 177.12(15)
O2 C2 C1 C6 -64.0(2)
C3 C2 C1 C6 58.2(2)
O5 C5 C4 O4 62.5(2)
C6 C5 C4 O4 -173.35(16)
O5 C5 C4 C3 -176.94(16)
C6 C5 C4 C3 -52.8(2)
O4 C4 C3 O3 -62.05(18)
C5 C4 C3 O3 176.46(14)
O4 C4 C3 C2 176.71(14)
C5 C4 C3 C2 55.22(19)
O2 C2 C3 O3 -57.7(2)
C1 C2 C3 O3 -179.21(15)
O2 C2 C3 C4 64.26(19)
C1 C2 C3 C4 -57.3(2)
O1 C1 C6 O6 59.23(18)
C2 C1 C6 O6 -178.17(14)
O1 C1 C6 C5 -179.23(15)
C2 C1 C6 C5 -56.6(2)
O5 C5 C6 O6 -60.3(2)
C4 C5 C6 O6 175.49(14)
O5 C5 C6 C1 177.48(15)
C4 C5 C6 C1 53.3(2)

loop_
_cod_related_entry_id
_cod_related_entry_database
_cod_related_entry_code
1 ChemSpider 389086
